data_1575256
loop_
_publ_author_name
'Lin, Yan-Yan'
'Luo, Jian'
'Dai, Bo-Wen'
'Yao, Jun-Fei'
'Xu, Liang-Jin'
'Lei, Zhen'
'Wei, Qiao-Hua'

_publ_section_title
;
 Lantern-like Cu8 cluster for high-efficiency electrically driven
 light-emitting diodes.
;
_journal_issue 36
_journal_name_full 'Dalton transactions (Cambridge, England : 2003)'
_journal_page_first 13483
_journal_page_last 13491
_journal_paper_doi 10.1039/d5dt01053e
_journal_volume 54
_journal_year 2025
_chemical_absolute_configuration ad
_chemical_formula_moiety 'C120 H96 Cu8 N8 P6, 2(F6 P1)'
_chemical_formula_sum 'C120 H96 Cu8 F12 N8 P8'
_chemical_formula_weight 2634.12
_space_group_crystal_system cubic
_space_group_IT_number 198
_space_group_name_Hall 'P 2ac 2ab 3'
_space_group_name_H-M_alt 'P 21 3'
_atom_sites_solution_hydrogens geom
_atom_sites_solution_primary iterative
_audit_creation_date 2023-11-14
_audit_creation_method
;
Olex2 1.3
(compiled 2020.11.12 svn.r5f609507 for OlexSys, GUI svn.r6408)
;
_audit_update_record
;
2024-01-17 deposited with the CCDC.	2025-07-17 downloaded from the CCDC.
;
_cell_angle_alpha 90
_cell_angle_beta 90
_cell_angle_gamma 90
_cell_formula_units_Z 4
_cell_length_a 23.0137(2)
_cell_length_b 23.0137(2)
_cell_length_c 23.0137(2)
_cell_measurement_reflns_used 8525
_cell_measurement_temperature 297
_cell_measurement_theta_max 71.8250
_cell_measurement_theta_min 2.7120
_cell_volume 12188.75(18)
_computing_cell_refinement 'CrysAlisPro 1.171.41.49a (Rigaku OD, 2019)'
_computing_data_collection 'CrysAlisPro 1.171.41.49a (Rigaku OD, 2019)'
_computing_data_reduction 'CrysAlisPro 1.171.41.49a (Rigaku OD, 2019)'
_computing_molecular_graphics 'Olex2 1.3 (Dolomanov et al., 2009)'
_computing_publication_material 'Olex2 1.3 (Dolomanov et al., 2009)'
_computing_structure_refinement 'olex2.refine 1.3 (Bourhis et al., 2015)'
_computing_structure_solution 'olex2.solve 1.3 (Bourhis et al., 2015)'
_diffrn_ambient_temperature 297
_diffrn_detector 'Hybrid Pixel Array Detector'
_diffrn_detector_area_resol_mean 10.0000
_diffrn_detector_type HyPix
_diffrn_measured_fraction_theta_full 0.997
_diffrn_measured_fraction_theta_max 0.969
_diffrn_measurement_details
;
List of Runs (angles in degrees, time in seconds):

  # Type    Start    End  Width  t~exp~   \w     \q     \k     \f   Frames
#--------------------------------------------------------------------------
  1  \w   -108.00 -75.00   0.50    0.61    --  -47.82-125.00 -30.00   66
  2  \w   -119.00 -73.00   0.50    0.61    --  -47.82-125.00-180.00   92
  3  \w     36.00  62.00   0.50    2.45    --  106.49 -61.00-120.00   52
  4  \w     34.00  59.00   0.50    2.45    --  106.49 -61.00  90.00   50
  5  \w     38.00 100.00   0.50    2.45    --  106.49 -77.00 120.00  124
  6  \w   -109.00 -84.00   0.50    2.45    --  -86.25  81.00-136.00   50
;
_diffrn_measurement_device 'four-circle diffractometer'
_diffrn_measurement_device_type 'XtaLAB Synergy, Dualflex, HyPix'
_diffrn_measurement_method '\w scans'
_diffrn_orient_matrix_type 'CrysAlisPro convention (1999,Acta A55,543-557)'
_diffrn_orient_matrix_UB_11 -0.0429892000
_diffrn_orient_matrix_UB_12 0.0008963000
_diffrn_orient_matrix_UB_13 0.0511824000
_diffrn_orient_matrix_UB_21 0.0476695000
_diffrn_orient_matrix_UB_22 -0.0242144000
_diffrn_orient_matrix_UB_23 0.0403425000
_diffrn_orient_matrix_UB_31 0.0191056000
_diffrn_orient_matrix_UB_32 0.0624586000
_diffrn_orient_matrix_UB_33 0.0149180000
_diffrn_radiation_monochromator mirror
_diffrn_radiation_probe x-ray
_diffrn_radiation_type 'Cu K\a'
_diffrn_radiation_wavelength 1.54184
_diffrn_reflns_av_R_equivalents 0.0331
_diffrn_reflns_av_unetI/netI 0.0408
_diffrn_reflns_Laue_measured_fraction_full 0.997
_diffrn_reflns_Laue_measured_fraction_max 0.969
_diffrn_reflns_limit_h_max 28
_diffrn_reflns_limit_h_min -22
_diffrn_reflns_limit_k_max 25
_diffrn_reflns_limit_k_min -12
_diffrn_reflns_limit_l_max 20
_diffrn_reflns_limit_l_min -22
_diffrn_reflns_number 17844
_diffrn_reflns_point_group_measured_fraction_full 0.951
_diffrn_reflns_point_group_measured_fraction_max 0.893
_diffrn_reflns_theta_full 67.684
_diffrn_reflns_theta_max 76.416
_diffrn_reflns_theta_min 3.326
_diffrn_source 'micro-focus sealed X-ray tube'
_diffrn_source_type 'PhotonJet (Cu) X-ray Source'
_exptl_absorpt_coefficient_mu 3.052
_exptl_absorpt_correction_T_max 1.00000
_exptl_absorpt_correction_T_min 0.51649
_exptl_absorpt_correction_type multi-scan
_exptl_absorpt_process_details
;
CrysAlisPro 1.171.41.49a (Rigaku Oxford Diffraction, 2019)
Empirical absorption correction using spherical harmonics,
 implemented in SCALE3 ABSPACK scaling algorithm.
;
_exptl_crystal_colour colourless
_exptl_crystal_colour_primary colourless
_exptl_crystal_density_diffrn 1.435
_exptl_crystal_description block
_exptl_crystal_F_000 5328
_refine_diff_density_max 0.266
_refine_diff_density_min -0.386
_refine_diff_density_rms 0.041
_refine_ls_abs_structure_details
;
 Flack x determined using 2337 quotients [(I+)-(I-)]/[(I+)+(I-)]
 (Parsons, Flack and Wagner, Acta Cryst. B69 (2013) 249-259).
;
_refine_ls_abs_structure_Flack -0.027(19)
_refine_ls_extinction_method none
_refine_ls_goodness_of_fit_ref 1.021
_refine_ls_hydrogen_treatment constr
_refine_ls_matrix_type full
_refine_ls_number_parameters 469
_refine_ls_number_reflns 7624
_refine_ls_number_restraints 0
_refine_ls_restrained_S_all 1.021
_refine_ls_R_factor_all 0.0472
_refine_ls_R_factor_gt 0.0383
_refine_ls_shift/su_max 0.001
_refine_ls_shift/su_mean 0.000
_refine_ls_structure_factor_coef Fsqd
_refine_ls_weighting_details 'w=1/[\s^2^(Fo^2^)+(0.0500P)^2^] where P=(Fo^2^+2Fc^2^)/3'
_refine_ls_weighting_scheme calc
_refine_ls_wR_factor_gt 0.0866
_refine_ls_wR_factor_ref 0.0901
_reflns_Friedel_coverage 0.714
_reflns_Friedel_fraction_full 0.897
_reflns_Friedel_fraction_max 0.804
_reflns_number_gt 6511
_reflns_number_total 7624
_reflns_threshold_expression 'I > 2\s(I)'
_cod_data_source_file d5dt01053e2.cif
_cod_data_source_block exp_xlb-3_sq
_cod_depositor_comments 'Adding full bibliography for 1575256.cif.'
_cod_original_cell_volume 12188.8(3)
_cod_database_code 1575256
_shelx_shelxl_version_number 2018/3
_chemical_oxdiff_formula 'C H O N Cu'
_shelx_space_group_comment
;
The symmetry employed for this shelxl refinement is uniquely defined
by the following loop, which should always be used as a source of
symmetry information in preference to the above space-group names.
They are only intended as comments.
;
_reflns_odcompleteness_completeness 99.72
_reflns_odcompleteness_iscentric 1
_reflns_odcompleteness_theta 66.97
_olex2_refinement_description
;
1.a Secondary CH2 refined with riding coordinates:
 C15(H15A,H15B), C28(H28A,H28B)
1.b Aromatic/amide H refined with riding coordinates:
 C24(H24), C17(H17), C11(H11), C26(H26), C38(H38), C30(H30), C13(H13),
 C31(H31), C25(H25), C39(H39), C14(H14), C27(H27), C12(H12), C6(H6), C36(H36),
 C18(H18), C40(H40), C19(H19), C5(H5), C21(H21), C37(H37), C4(H4), C32(H32),
 C20(H20), C34(H34), C7(H7), C33(H33), C23(H23)
;
_platon_squeeze_void_probe_radius 1.20
_olex2_submission_special_instructions 'No special instructions were received'
_oxdiff_exptl_absorpt_empirical_details
;
Empirical correction (ABSPACK) includes:
- Absorption correction using spherical harmonics
- Frame scaling
;
_oxdiff_exptl_absorpt_empirical_full_max 1.785
_oxdiff_exptl_absorpt_empirical_full_min 0.518

loop_
_space_group_symop_operation_xyz
'x, y, z'
'-x+1/2, -y, z+1/2'
'-x, y+1/2, -z+1/2'
'x+1/2, -y+1/2, -z'
'z, x, y'
'z+1/2, -x+1/2, -y'
'-z+1/2, -x, y+1/2'
'-z, x+1/2, -y+1/2'
'y, z, x'
'-y, z+1/2, -x+1/2'
'y+1/2, -z+1/2, -x'
'-y+1/2, -z, x+1/2'

loop_
_atom_site_label
_atom_site_type_symbol
_atom_site_fract_x
_atom_site_fract_y
_atom_site_fract_z
_atom_site_U_iso_or_equiv
_atom_site_adp_type
_atom_site_occupancy
_atom_site_site_symmetry_order
_atom_site_calc_flag
_atom_site_refinement_flags_posn
_atom_site_refinement_flags_adp
_atom_site_refinement_flags_occupancy
_atom_site_disorder_assembly
_atom_site_disorder_group
Cu1 Cu 0.79785(3) 0.79785(3) 0.79785(3) 0.0430(3) Uani 1 3 d S T P . .
Cu4 Cu 0.66389(3) 0.78122(3) 0.64467(3) 0.05051(19) Uani 1 1 d . . . . .
Cu2 Cu 0.70675(3) 0.82968(4) 0.84126(3) 0.05156(19) Uani 1 1 d . . . . .
Cu3 Cu 0.69155(3) 0.69155(3) 0.69155(3) 0.0473(3) Uani 1 3 d S T P . .
P1 P 0.75063(5) 0.89073(5) 0.90886(5) 0.0409(2) Uani 1 1 d . . . . .
P2 P 0.59974(5) 0.73807(5) 0.58115(5) 0.0440(3) Uani 1 1 d . . . . .
N1 N 0.85793(16) 0.85793(16) 0.85793(16) 0.0374(13) Uani 1 3 d S T P . .
N4 N 0.61878(16) 0.83019(18) 0.84958(16) 0.0463(9) Uani 1 1 d . . . . .
N2 N 0.62900(17) 0.62900(17) 0.62900(17) 0.0424(15) Uani 1 3 d S T P . .
N3 N 0.66978(17) 0.86853(16) 0.63243(17) 0.0472(9) Uani 1 1 d . . . . .
C16 C 0.7349(2) 0.8943(2) 0.9868(2) 0.0437(10) Uani 1 1 d . . . . .
C24 C 0.7088(4) 1.0458(4) 0.8325(4) 0.108(3) Uani 1 1 d . . . . .
H24 H 0.683519 1.058376 0.803640 0.130 Uiso 1 1 calc R U . . .
C17 C 0.7609(2) 0.8564(2) 1.0267(2) 0.0559(13) Uani 1 1 d . . . . .
H17 H 0.786894 0.828304 1.013782 0.067 Uiso 1 1 calc R U . . .
C8 C 0.6376(2) 0.7489(2) 0.7262(2) 0.0438(10) Uani 1 1 d . . . . .
C11 C 0.5249(2) 0.7916(2) 0.8264(3) 0.0623(14) Uani 1 1 d . . . . .
H11 H 0.501669 0.768144 0.803095 0.075 Uiso 1 1 calc R U . . .
C3 C 0.7044(2) 0.90307(19) 0.6656(2) 0.0423(10) Uani 1 1 d . . . . .
C26 C 0.7829(4) 1.0667(3) 0.9010(4) 0.093(2) Uani 1 1 d . . . . .
H26 H 0.808130 1.092957 0.918446 0.112 Uiso 1 1 calc R U . . .
C15 C 0.82819(19) 0.8693(2) 0.91307(19) 0.0420(10) Uani 1 1 d . . . . .
H15A H 0.849125 0.899886 0.933156 0.050 Uiso 1 1 calc R U . . .
H15B H 0.830900 0.834591 0.936802 0.050 Uiso 1 1 calc R U . . .
C38 C 0.4109(4) 0.7599(5) 0.6416(4) 0.112(3) Uani 1 1 d . . . . .
H38 H 0.372937 0.764993 0.654481 0.135 Uiso 1 1 calc R U . . .
C1 C 0.7418(2) 0.8532(2) 0.7615(2) 0.0432(10) Uani 1 1 d . . . . .
C30 C 0.6475(3) 0.7486(3) 0.4708(3) 0.0722(17) Uani 1 1 d . . . . .
H30 H 0.679193 0.729117 0.486669 0.087 Uiso 1 1 calc R U . . .
C29 C 0.5989(2) 0.7582(2) 0.5040(2) 0.0506(12) Uani 1 1 d . . . . .
C13 C 0.5356(3) 0.8561(3) 0.9055(3) 0.0667(15) Uani 1 1 d . . . . .
H13 H 0.519980 0.877004 0.936400 0.080 Uiso 1 1 calc R U . . .
C22 C 0.7493(2) 0.9683(2) 0.8897(2) 0.0504(12) Uani 1 1 d . . . . .
C31 C 0.6496(4) 0.7679(3) 0.4136(3) 0.085(2) Uani 1 1 d . . . . .
H31 H 0.682759 0.760686 0.391573 0.102 Uiso 1 1 calc R U . . .
C2 C 0.7296(2) 0.87771(19) 0.7162(2) 0.0428(10) Uani 1 1 d . . . . .
C25 C 0.7452(5) 1.0852(3) 0.8607(4) 0.114(4) Uani 1 1 d . . . . .
H25 H 0.743280 1.124502 0.851581 0.137 Uiso 1 1 calc R U . . .
C9 C 0.6117(2) 0.7666(2) 0.7677(2) 0.0442(11) Uani 1 1 d . . . . .
C39 C 0.4530(3) 0.7942(4) 0.6626(3) 0.100(3) Uani 1 1 d . . . . .
H39 H 0.444190 0.822476 0.690018 0.120 Uiso 1 1 calc R U . . .
C28 C 0.6162(2) 0.6596(2) 0.5737(2) 0.0463(11) Uani 1 1 d . . . . .
H28A H 0.583271 0.640791 0.555327 0.056 Uiso 1 1 calc R U . . .
H28B H 0.649286 0.655302 0.548042 0.056 Uiso 1 1 calc R U . . .
C14 C 0.5932(2) 0.8596(2) 0.8928(2) 0.0581(13) Uani 1 1 d . . . . .
H14 H 0.616167 0.883871 0.915475 0.070 Uiso 1 1 calc R U . . .
C10 C 0.58433(19) 0.7965(2) 0.81517(19) 0.0431(10) Uani 1 1 d . . . . .
C27 C 0.7847(3) 1.0082(2) 0.9169(3) 0.0666(15) Uani 1 1 d . . . . .
H27 H 0.809925 0.996024 0.945988 0.080 Uiso 1 1 calc R U . . .
C12 C 0.5010(2) 0.8213(3) 0.8718(3) 0.0689(16) Uani 1 1 d . . . . .
H12 H 0.461490 0.817944 0.879860 0.083 Uiso 1 1 calc R U . . .
C6 C 0.6530(3) 0.9486(2) 0.5684(3) 0.0656(15) Uani 1 1 d . . . . .
H6 H 0.634735 0.963015 0.535281 0.079 Uiso 1 1 calc R U . . .
C35 C 0.5233(2) 0.7445(2) 0.6028(2) 0.0522(12) Uani 1 1 d . . . . .
C36 C 0.4796(3) 0.7101(3) 0.5816(3) 0.0763(17) Uani 1 1 d . . . . .
H36 H 0.487943 0.681789 0.553922 0.092 Uiso 1 1 calc R U . . .
C18 C 0.7482(3) 0.8607(3) 1.0851(2) 0.0666(15) Uani 1 1 d . . . . .
H18 H 0.766655 0.835948 1.111149 0.080 Uiso 1 1 calc R U . . .
C40 C 0.5102(3) 0.7874(3) 0.6432(3) 0.0723(17) Uani 1 1 d . . . . .
H40 H 0.539331 0.811481 0.657397 0.087 Uiso 1 1 calc R U . . .
C19 C 0.7097(3) 0.8999(3) 1.1051(2) 0.0666(16) Uani 1 1 d . . . . .
H19 H 0.702134 0.902229 1.144731 0.080 Uiso 1 1 calc R U . . .
C5 C 0.6887(3) 0.9836(2) 0.6011(3) 0.0668(16) Uani 1 1 d . . . . .
H5 H 0.695155 1.022109 0.590495 0.080 Uiso 1 1 calc R U . . .
C21 C 0.6947(2) 0.9339(2) 1.0080(2) 0.0571(13) Uani 1 1 d . . . . .
H21 H 0.676142 0.959123 0.982504 0.069 Uiso 1 1 calc R U . . .
C37 C 0.4226(3) 0.7171(5) 0.6011(4) 0.105(3) Uani 1 1 d . . . . .
H37 H 0.392989 0.693371 0.587171 0.126 Uiso 1 1 calc R U . . .
C4 C 0.7146(2) 0.9606(2) 0.6496(2) 0.0566(13) Uani 1 1 d . . . . .
H4 H 0.739145 0.983639 0.671999 0.068 Uiso 1 1 calc R U . . .
C32 C 0.6051(4) 0.7965(3) 0.3893(3) 0.096(2) Uani 1 1 d . . . . .
H32 H 0.606617 0.807923 0.350580 0.115 Uiso 1 1 calc R U . . .
C20 C 0.6817(3) 0.9363(3) 1.0673(3) 0.0723(18) Uani 1 1 d . . . . .
H20 H 0.654146 0.962536 1.080971 0.087 Uiso 1 1 calc R U . . .
C34 C 0.5533(4) 0.7875(4) 0.4792(3) 0.100(3) Uani 1 1 d . . . . .
H34 H 0.519243 0.793557 0.500178 0.120 Uiso 1 1 calc R U . . .
C7 C 0.6447(3) 0.8924(2) 0.5854(2) 0.0621(14) Uani 1 1 d . . . . .
H7 H 0.620307 0.869179 0.563037 0.075 Uiso 1 1 calc R U . . .
C33 C 0.5581(5) 0.8085(4) 0.4220(4) 0.127(4) Uani 1 1 d . . . . .
H33 H 0.528306 0.830972 0.406457 0.152 Uiso 1 1 calc R U . . .
C23 C 0.7110(3) 0.9868(3) 0.8483(3) 0.0719(17) Uani 1 1 d . . . . .
H23 H 0.686212 0.960245 0.830515 0.086 Uiso 1 1 calc R U . . .
P4 P 0.74760(6) 0.75240(6) 0.24760(6) 0.0501(5) Uani 1 3 d S T P . .
F1 F 0.81136(15) 0.73273(19) 0.23208(18) 0.0947(12) Uani 1 1 d . . . . .
F2 F 0.68421(17) 0.7720(2) 0.2633(2) 0.1064(14) Uani 1 1 d . . . . .
P3 P 0.49391(7) 1.00609(7) 0.99391(7) 0.0665(7) Uani 1 3 d S T P . .
F3 F 0.4707(2) 0.9892(2) 0.93180(19) 0.1185(16) Uani 1 1 d . . . . .
F4 F 0.51724(19) 1.02274(19) 1.05645(17) 0.0980(13) Uani 1 1 d . . . . .

loop_
_atom_site_aniso_label
_atom_site_aniso_U_11
_atom_site_aniso_U_22
_atom_site_aniso_U_33
_atom_site_aniso_U_23
_atom_site_aniso_U_13
_atom_site_aniso_U_12
Cu1 0.0430(3) 0.0430(3) 0.0430(3) 0.0049(3) 0.0049(3) 0.0049(3)
Cu4 0.0685(5) 0.0395(4) 0.0435(4) 0.0041(3) -0.0043(3) 0.0027(3)
Cu2 0.0399(4) 0.0718(5) 0.0430(4) -0.0048(3) 0.0034(3) 0.0027(3)
Cu3 0.0473(3) 0.0473(3) 0.0473(3) 0.0104(3) 0.0104(3) 0.0104(3)
P1 0.0413(6) 0.0444(6) 0.0370(6) -0.0025(5) 0.0017(5) 0.0062(5)
P2 0.0508(7) 0.0435(6) 0.0378(6) 0.0010(5) -0.0033(5) 0.0060(5)
N1 0.0374(13) 0.0374(13) 0.0374(13) 0.0039(16) 0.0039(16) 0.0039(16)
N4 0.041(2) 0.053(2) 0.045(2) -0.0037(18) 0.0041(17) 0.0053(18)
N2 0.0424(15) 0.0424(15) 0.0424(15) 0.0054(17) 0.0054(17) 0.0054(17)
N3 0.049(2) 0.041(2) 0.051(2) 0.0021(17) -0.0077(19) 0.0041(18)
C16 0.043(2) 0.049(3) 0.040(2) -0.002(2) 0.0068(19) -0.007(2)
C24 0.142(8) 0.096(6) 0.086(5) 0.034(5) 0.014(5) 0.060(6)
C17 0.055(3) 0.065(3) 0.048(3) 0.011(2) 0.010(2) 0.009(3)
C8 0.044(2) 0.047(3) 0.041(2) 0.006(2) -0.002(2) 0.003(2)
C11 0.039(3) 0.068(3) 0.080(4) -0.013(3) 0.010(3) -0.002(2)
C3 0.042(2) 0.040(2) 0.045(2) 0.002(2) 0.006(2) 0.0046(19)
C26 0.139(7) 0.044(3) 0.098(5) 0.002(3) 0.046(5) 0.000(4)
C15 0.042(2) 0.045(2) 0.039(2) 0.0001(19) 0.005(2) 0.005(2)
C38 0.060(4) 0.174(10) 0.103(6) 0.037(6) 0.012(4) 0.037(6)
C1 0.046(2) 0.042(2) 0.041(2) 0.002(2) 0.000(2) 0.000(2)
C30 0.083(4) 0.075(4) 0.059(3) 0.015(3) 0.007(3) -0.001(3)
C29 0.067(3) 0.046(3) 0.039(2) 0.001(2) -0.005(2) 0.004(2)
C13 0.059(3) 0.076(4) 0.065(4) -0.015(3) 0.012(3) 0.005(3)
C22 0.064(3) 0.043(3) 0.044(3) -0.003(2) 0.010(2) 0.015(2)
C31 0.114(6) 0.085(5) 0.058(4) 0.014(3) 0.022(4) 0.000(4)
C2 0.042(2) 0.039(2) 0.048(3) 0.000(2) -0.002(2) 0.0018(19)
C25 0.181(10) 0.062(4) 0.099(6) 0.020(5) 0.067(6) 0.051(6)
C9 0.042(2) 0.048(3) 0.042(2) 0.001(2) -0.001(2) 0.002(2)
C39 0.080(5) 0.140(7) 0.080(5) -0.008(5) 0.004(4) 0.050(5)
C28 0.054(3) 0.044(3) 0.041(2) -0.002(2) 0.000(2) 0.005(2)
C14 0.054(3) 0.068(3) 0.052(3) -0.011(3) 0.010(2) 0.004(3)
C10 0.041(2) 0.045(2) 0.044(2) 0.001(2) 0.002(2) 0.003(2)
C27 0.088(4) 0.049(3) 0.063(3) -0.003(3) 0.013(3) 0.003(3)
C12 0.043(3) 0.077(4) 0.087(4) -0.003(3) 0.021(3) 0.004(3)
C6 0.077(4) 0.057(3) 0.063(3) 0.024(3) -0.015(3) 0.000(3)
C35 0.053(3) 0.058(3) 0.046(3) 0.007(2) -0.002(2) 0.015(2)
C36 0.062(4) 0.087(5) 0.079(4) 0.005(4) -0.012(3) 0.006(3)
C18 0.063(3) 0.089(4) 0.048(3) 0.013(3) 0.009(3) -0.011(3)
C40 0.065(4) 0.085(4) 0.067(4) -0.003(3) 0.005(3) 0.027(3)
C19 0.074(4) 0.084(4) 0.042(3) -0.004(3) 0.016(3) -0.026(3)
C5 0.071(4) 0.045(3) 0.084(4) 0.027(3) -0.008(3) 0.000(3)
C21 0.062(3) 0.058(3) 0.052(3) -0.007(2) 0.014(3) 0.001(3)
C37 0.052(4) 0.143(8) 0.121(7) 0.027(6) -0.017(4) -0.003(4)
C4 0.058(3) 0.045(3) 0.067(3) 0.005(2) -0.014(3) -0.005(2)
C32 0.153(8) 0.090(5) 0.045(3) 0.016(4) 0.000(4) 0.005(5)
C20 0.078(4) 0.070(4) 0.069(4) -0.019(3) 0.037(3) -0.011(3)
C34 0.115(6) 0.122(6) 0.062(4) 0.025(4) 0.001(4) 0.057(5)
C7 0.078(4) 0.057(3) 0.052(3) 0.009(3) -0.021(3) 0.001(3)
C33 0.157(9) 0.154(9) 0.068(5) 0.044(5) -0.015(5) 0.063(7)
C23 0.080(4) 0.072(4) 0.063(4) 0.011(3) -0.004(3) 0.034(3)
P4 0.0501(5) 0.0501(5) 0.0501(5) 0.0013(6) -0.0013(6) 0.0013(6)
F1 0.062(2) 0.109(3) 0.113(3) -0.005(2) 0.017(2) 0.016(2)
F2 0.068(2) 0.120(3) 0.132(4) -0.006(3) 0.014(2) 0.031(2)
P3 0.0665(7) 0.0665(7) 0.0665(7) 0.0079(7) -0.0079(7) 0.0079(7)
F3 0.124(4) 0.151(4) 0.080(3) -0.006(3) -0.039(3) -0.004(3)
F4 0.111(3) 0.108(3) 0.075(2) -0.013(2) -0.014(2) -0.010(3)

loop_
_atom_type_symbol
_atom_type_description
_atom_type_scat_dispersion_real
_atom_type_scat_dispersion_imag
_atom_type_scat_source
C C 0.0181 0.0091 'International Tables Vol C Tables 4.2.6.8 and 6.1.1.4'
H H 0.0000 0.0000 'International Tables Vol C Tables 4.2.6.8 and 6.1.1.4'
Cu Cu -1.9646 0.5888 'International Tables Vol C Tables 4.2.6.8 and 6.1.1.4'
F F 0.0727 0.0534 'International Tables Vol C Tables 4.2.6.8 and 6.1.1.4'
N N 0.0311 0.0180 'International Tables Vol C Tables 4.2.6.8 and 6.1.1.4'
P P 0.2955 0.4335 'International Tables Vol C Tables 4.2.6.8 and 6.1.1.4'

loop_
_geom_angle_atom_site_label_1
_geom_angle_atom_site_label_2
_geom_angle_atom_site_label_3
_geom_angle
_geom_angle_site_symmetry_1
_geom_angle_site_symmetry_3
_geom_angle_publ_flag
Cu2 Cu1 Cu2 119.260(10) 5 9 ?
Cu2 Cu1 Cu2 119.260(10) . 9 ?
Cu2 Cu1 Cu2 119.260(10) . 5 ?
N1 Cu1 Cu2 94.96(3) . 9 ?
N1 Cu1 Cu2 94.96(3) . . ?
N1 Cu1 Cu2 94.96(3) . 5 ?
C1 Cu1 Cu2 160.07(14) 9 . ?
C1 Cu1 Cu2 160.08(14) 5 9 ?
C1 Cu1 Cu2 54.80(13) 5 5 ?
C1 Cu1 Cu2 64.67(13) . 9 ?
C1 Cu1 Cu2 64.67(13) 5 . ?
C1 Cu1 Cu2 54.80(13) . . ?
C1 Cu1 Cu2 160.08(14) . 5 ?
C1 Cu1 Cu2 54.80(13) 9 9 ?
C1 Cu1 Cu2 64.67(13) 9 5 ?
C1 Cu1 N1 104.31(13) . . ?
C1 Cu1 N1 104.31(13) 9 . ?
C1 Cu1 N1 104.31(13) 5 . ?
C1 Cu1 C1 114.10(11) 5 . ?
C1 Cu1 C1 114.10(11) 5 9 ?
C1 Cu1 C1 114.10(11) 9 . ?
Cu3 Cu4 C9 77.33(11) . 9 ?
P2 Cu4 Cu3 94.83(5) . . ?
P2 Cu4 C8 105.05(12) . 9 ?
P2 Cu4 C9 111.07(11) . 9 ?
N3 Cu4 Cu3 152.75(12) . . ?
N3 Cu4 P2 112.38(12) . . ?
N3 Cu4 C8 118.01(17) . 9 ?
N3 Cu4 C8 119.39(17) . . ?
N3 Cu4 C9 91.00(16) . 9 ?
C8 Cu4 Cu3 51.41(13) . . ?
C8 Cu4 Cu3 49.24(12) 9 . ?
C8 Cu4 P2 103.29(13) . . ?
C8 Cu4 C8 96.4(2) . 9 ?
C8 Cu4 C9 119.84(17) . 9 ?
C8 Cu4 C9 28.40(15) 9 9 ?
Cu1 Cu2 C2 77.44(11) . 5 ?
P1 Cu2 Cu1 94.72(5) . . ?
P1 Cu2 C1 101.83(11) . 5 ?
P1 Cu2 C2 107.40(11) . 5 ?
N4 Cu2 Cu1 153.83(12) . . ?
N4 Cu2 P1 111.45(12) . . ?
N4 Cu2 C1 121.12(17) . 5 ?
N4 Cu2 C1 117.90(17) . . ?
N4 Cu2 C2 93.50(16) . 5 ?
C1 Cu2 Cu1 48.79(11) 5 . ?
C1 Cu2 Cu1 51.80(13) . . ?
C1 Cu2 P1 105.40(13) . . ?
C1 Cu2 C1 96.7(2) . 5 ?
C1 Cu2 C2 29.01(16) 5 5 ?
C1 Cu2 C2 120.72(17) . 5 ?
Cu4 Cu3 Cu4 119.315(10) . 5 ?
Cu4 Cu3 Cu4 119.314(10) . 9 ?
Cu4 Cu3 Cu4 119.314(10) 5 9 ?
C8 Cu3 Cu4 63.33(13) 9 . ?
C8 Cu3 Cu4 56.27(13) . . ?
C8 Cu3 Cu4 63.34(13) 5 9 ?
C8 Cu3 Cu4 160.05(15) 5 . ?
C8 Cu3 Cu4 56.28(13) 9 9 ?
C8 Cu3 Cu4 160.05(15) 9 5 ?
C8 Cu3 Cu4 160.05(15) . 9 ?
C8 Cu3 Cu4 56.28(13) 5 5 ?
C8 Cu3 Cu4 63.34(13) . 5 ?
C8 Cu3 C8 113.67(11) 9 5 ?
C8 Cu3 C8 113.67(11) 9 . ?
C8 Cu3 C8 113.67(11) 5 . ?
C16 P1 Cu2 126.61(16) . . ?
C16 P1 C15 98.7(2) . . ?
C16 P1 C22 100.8(2) . . ?
C15 P1 Cu2 106.99(15) . . ?
C22 P1 Cu2 114.74(18) . . ?
C22 P1 C15 106.6(2) . . ?
C29 P2 Cu4 120.85(18) . . ?
C29 P2 C28 99.1(2) . . ?
C28 P2 Cu4 110.35(16) . . ?
C35 P2 Cu4 114.06(18) . . ?
C35 P2 C29 103.4(2) . . ?
C35 P2 C28 107.4(2) . . ?
C15 N1 Cu1 109.5(3) 5 . ?
C15 N1 Cu1 109.5(3) 9 . ?
C15 N1 Cu1 109.5(3) . . ?
C15 N1 C15 109.5(3) . 5 ?
C15 N1 C15 109.5(3) 5 9 ?
C15 N1 C15 109.5(3) . 9 ?
C14 N4 Cu2 120.7(3) . . ?
C14 N4 C10 117.6(4) . . ?
C10 N4 Cu2 121.4(3) . . ?
C28 N2 C28 109.4(3) 9 5 ?
C28 N2 C28 109.4(3) . 9 ?
C28 N2 C28 109.4(3) . 5 ?
C3 N3 Cu4 122.6(3) . . ?
C7 N3 Cu4 119.1(3) . . ?
C7 N3 C3 117.7(4) . . ?
C17 C16 P1 121.9(4) . . ?
C21 C16 P1 120.4(4) . . ?
C21 C16 C17 117.6(4) . . ?
C25 C24 H24 120.4 . . ?
C25 C24 C23 119.1(7) . . ?
C23 C24 H24 120.4 . . ?
C16 C17 H17 119.9 . . ?
C18 C17 C16 120.2(5) . . ?
C18 C17 H17 119.9 . . ?
Cu4 C8 Cu4 139.3(2) . 5 ?
Cu3 C8 Cu4 67.42(14) . 5 ?
Cu3 C8 Cu4 72.32(16) . . ?
C9 C8 Cu4 137.3(4) . . ?
C9 C8 Cu4 83.5(3) . 5 ?
C9 C8 Cu3 149.3(4) . . ?
C10 C11 H11 120.1 . . ?
C12 C11 H11 120.1 . . ?
C12 C11 C10 119.8(5) . . ?
N3 C3 C2 117.2(4) . . ?
N3 C3 C4 120.3(4) . . ?
C4 C3 C2 122.5(4) . . ?
C25 C26 H26 119.7 . . ?
C25 C26 C27 120.5(8) . . ?
C27 C26 H26 119.7 . . ?
P1 C15 H15A 108.1 . . ?
P1 C15 H15B 108.1 . . ?
N1 C15 P1 116.9(3) . . ?
N1 C15 H15A 108.1 . . ?
N1 C15 H15B 108.1 . . ?
H15A C15 H15B 107.3 . . ?
C39 C38 H38 119.3 . . ?
C39 C38 C37 121.5(8) . . ?
C37 C38 H38 119.3 . . ?
Cu1 C1 Cu2 66.55(13) . 9 ?
Cu1 C1 Cu2 73.40(16) . . ?
Cu2 C1 Cu2 139.6(2) . 9 ?
C2 C1 Cu1 143.4(4) . . ?
C2 C1 Cu2 78.3(3) . 9 ?
C2 C1 Cu2 142.0(4) . . ?
C29 C30 H30 119.9 . . ?
C29 C30 C31 120.3(7) . . ?
C31 C30 H30 119.9 . . ?
C30 C29 P2 119.3(4) . . ?
C34 C29 P2 122.4(5) . . ?
C34 C29 C30 118.1(5) . . ?
C14 C13 H13 120.7 . . ?
C14 C13 C12 118.6(5) . . ?
C12 C13 H13 120.7 . . ?
C27 C22 P1 121.8(4) . . ?
C23 C22 P1 118.6(5) . . ?
C23 C22 C27 119.5(5) . . ?
C30 C31 H31 119.2 . . ?
C32 C31 C30 121.6(7) . . ?
C32 C31 H31 119.2 . . ?
C3 C2 Cu2 116.6(3) . 9 ?
C1 C2 Cu2 72.7(3) . 9 ?
C1 C2 C3 169.1(5) . . ?
C24 C25 H25 119.9 . . ?
C26 C25 C24 120.3(7) . . ?
C26 C25 H25 119.9 . . ?
C8 C9 Cu4 68.1(3) . 5 ?
C8 C9 C10 170.9(5) . . ?
C10 C9 Cu4 119.5(3) . 5 ?
C38 C39 H39 120.0 . . ?
C38 C39 C40 120.0(8) . . ?
C40 C39 H39 120.0 . . ?
P2 C28 H28A 108.5 . . ?
P2 C28 H28B 108.5 . . ?
N2 C28 P2 115.2(3) . . ?
N2 C28 H28A 108.5 . . ?
N2 C28 H28B 108.5 . . ?
H28A C28 H28B 107.5 . . ?
N4 C14 C13 124.0(5) . . ?
N4 C14 H14 118.0 . . ?
C13 C14 H14 118.0 . . ?
N4 C10 C11 120.5(4) . . ?
N4 C10 C9 117.4(4) . . ?
C11 C10 C9 122.1(5) . . ?
C26 C27 H27 119.8 . . ?
C22 C27 C26 120.4(7) . . ?
C22 C27 H27 119.8 . . ?
C11 C12 C13 119.5(5) . . ?
C11 C12 H12 120.3 . . ?
C13 C12 H12 120.3 . . ?
C5 C6 H6 120.6 . . ?
C7 C6 H6 120.6 . . ?
C7 C6 C5 118.8(5) . . ?
C36 C35 P2 124.1(5) . . ?
C36 C35 C40 119.3(6) . . ?
C40 C35 P2 116.6(5) . . ?
C35 C36 H36 119.7 . . ?
C35 C36 C37 120.5(8) . . ?
C37 C36 H36 119.7 . . ?
C17 C18 H18 119.3 . . ?
C19 C18 C17 121.4(6) . . ?
C19 C18 H18 119.3 . . ?
C39 C40 H40 120.1 . . ?
C35 C40 C39 119.9(7) . . ?
C35 C40 H40 120.1 . . ?
C18 C19 H19 119.9 . . ?
C18 C19 C20 120.1(5) . . ?
C20 C19 H19 119.9 . . ?
C6 C5 H5 120.7 . . ?
C4 C5 C6 118.6(5) . . ?
C4 C5 H5 120.7 . . ?
C16 C21 H21 119.6 . . ?
C16 C21 C20 120.9(6) . . ?
C20 C21 H21 119.6 . . ?
C38 C37 C36 118.9(8) . . ?
C38 C37 H37 120.6 . . ?
C36 C37 H37 120.6 . . ?
C3 C4 H4 119.7 . . ?
C5 C4 C3 120.6(5) . . ?
C5 C4 H4 119.7 . . ?
C31 C32 H32 120.6 . . ?
C31 C32 C33 118.9(6) . . ?
C33 C32 H32 120.6 . . ?
C19 C20 C21 119.6(6) . . ?
C19 C20 H20 120.2 . . ?
C21 C20 H20 120.2 . . ?
C29 C34 H34 120.1 . . ?
C29 C34 C33 119.9(7) . . ?
C33 C34 H34 120.1 . . ?
N3 C7 C6 123.9(5) . . ?
N3 C7 H7 118.0 . . ?
C6 C7 H7 118.0 . . ?
C32 C33 C34 121.1(7) . . ?
C32 C33 H33 119.5 . . ?
C34 C33 H33 119.5 . . ?
C24 C23 H23 119.9 . . ?
C22 C23 C24 120.2(7) . . ?
C22 C23 H23 119.9 . . ?
F1 P4 F1 90.5(2) . 12_664 ?
F1 P4 F1 90.5(2) . 6_566 ?
F1 P4 F1 90.5(2) 12_664 6_566 ?
F2 P4 F1 89.5(2) 12_664 . ?
F2 P4 F1 89.3(2) . 12_664 ?
F2 P4 F1 89.3(2) 6_566 . ?
F2 P4 F1 89.3(2) 12_664 6_566 ?
F2 P4 F1 179.8(3) 12_664 12_664 ?
F2 P4 F1 179.8(3) . . ?
F2 P4 F1 89.5(2) 6_566 12_664 ?
F2 P4 F1 89.5(2) . 6_566 ?
F2 P4 F1 179.8(3) 6_566 6_566 ?
F2 P4 F2 90.7(3) 12_664 . ?
F2 P4 F2 90.7(3) 6_566 . ?
F2 P4 F2 90.7(3) 12_664 6_566 ?
F3 P3 F3 90.0(3) 6_467 . ?
F3 P3 F3 90.0(3) 12_675 6_467 ?
F3 P3 F3 90.0(3) 12_675 . ?
F3 P3 F4 179.7(3) 6_467 6_467 ?
F3 P3 F4 90.0(3) 6_467 . ?
F3 P3 F4 90.0(3) 12_675 6_467 ?
F3 P3 F4 90.3(3) . 6_467 ?
F3 P3 F4 179.7(3) 12_675 12_675 ?
F3 P3 F4 90.3(3) 6_467 12_675 ?
F3 P3 F4 90.3(3) 12_675 . ?
F3 P3 F4 90.0(3) . 12_675 ?
F3 P3 F4 179.7(3) . . ?
F4 P3 F4 89.7(3) 12_675 6_467 ?
F4 P3 F4 89.7(3) . 12_675 ?
F4 P3 F4 89.7(3) . 6_467 ?

loop_
_geom_bond_atom_site_label_1
_geom_bond_atom_site_label_2
_geom_bond_distance
_geom_bond_site_symmetry_2
_geom_bond_publ_flag
Cu1 Cu2 2.4352(7) 5 ?
Cu1 Cu2 2.4352(7) 9 ?
Cu1 Cu2 2.4351(7) . ?
Cu1 N1 2.395(6) . ?
Cu1 C1 1.997(5) 9 ?
Cu1 C1 1.997(5) . ?
Cu1 C1 1.997(5) 5 ?
Cu4 Cu3 2.4140(7) . ?
Cu4 P2 2.3028(14) . ?
Cu4 N3 2.034(4) . ?
Cu4 C8 2.336(5) 9 ?
Cu4 C8 2.107(5) . ?
Cu4 C9 2.501(5) 9 ?
Cu2 P1 2.3269(14) . ?
Cu2 N4 2.034(4) . ?
Cu2 C1 2.399(5) 5 ?
Cu2 C1 2.076(5) . ?
Cu2 C2 2.461(5) 5 ?
Cu3 C8 1.980(5) . ?
Cu3 C8 1.980(5) 9 ?
Cu3 C8 1.980(5) 5 ?
P1 C16 1.833(5) . ?
P1 C15 1.854(4) . ?
P1 C22 1.840(5) . ?
P2 C29 1.834(5) . ?
P2 C28 1.852(5) . ?
P2 C35 1.834(5) . ?
N1 C15 1.465(5) 5 ?
N1 C15 1.465(5) 9 ?
N1 C15 1.465(5) . ?
N4 C14 1.340(6) . ?
N4 C10 1.362(6) . ?
N2 C28 1.484(5) 5 ?
N2 C28 1.484(5) . ?
N2 C28 1.484(5) 9 ?
N3 C3 1.360(6) . ?
N3 C7 1.344(6) . ?
C16 C17 1.401(7) . ?
C16 C21 1.386(7) . ?
C24 H24 0.9300 . ?
C24 C25 1.395(14) . ?
C24 C23 1.407(10) . ?
C17 H17 0.9300 . ?
C17 C18 1.377(7) . ?
C8 C9 1.197(6) . ?
C11 H11 0.9300 . ?
C11 C10 1.397(7) . ?
C11 C12 1.364(8) . ?
C3 C2 1.425(7) . ?
C3 C4 1.395(7) . ?
C26 H26 0.9300 . ?
C26 C25 1.338(13) . ?
C26 C27 1.396(8) . ?
C15 H15A 0.9700 . ?
C15 H15B 0.9700 . ?
C38 H38 0.9300 . ?
C38 C39 1.340(13) . ?
C38 C37 1.381(13) . ?
C1 C2 1.219(7) . ?
C30 H30 0.9300 . ?
C30 C29 1.374(8) . ?
C30 C31 1.391(8) . ?
C29 C34 1.373(8) . ?
C13 H13 0.9300 . ?
C13 C14 1.360(8) . ?
C13 C12 1.370(9) . ?
C22 C27 1.376(8) . ?
C22 C23 1.366(8) . ?
C31 H31 0.9300 . ?
C31 C32 1.341(11) . ?
C25 H25 0.9300 . ?
C9 C10 1.436(7) . ?
C39 H39 0.9300 . ?
C39 C40 1.397(9) . ?
C28 H28A 0.9700 . ?
C28 H28B 0.9700 . ?
C14 H14 0.9300 . ?
C27 H27 0.9300 . ?
C12 H12 0.9300 . ?
C6 H6 0.9300 . ?
C6 C5 1.375(8) . ?
C6 C7 1.366(8) . ?
C35 C36 1.371(8) . ?
C35 C40 1.390(8) . ?
C36 H36 0.9300 . ?
C36 C37 1.396(10) . ?
C18 H18 0.9300 . ?
C18 C19 1.346(9) . ?
C40 H40 0.9300 . ?
C19 H19 0.9300 . ?
C19 C20 1.370(9) . ?
C5 H5 0.9300 . ?
C5 C4 1.372(8) . ?
C21 H21 0.9300 . ?
C21 C20 1.397(8) . ?
C37 H37 0.9300 . ?
C4 H4 0.9300 . ?
C32 H32 0.9300 . ?
C32 C33 1.345(12) . ?
C20 H20 0.9300 . ?
C34 H34 0.9300 . ?
C34 C33 1.407(10) . ?
C7 H7 0.9300 . ?
C33 H33 0.9300 . ?
C23 H23 0.9300 . ?
P4 F1 1.577(4) 12_664 ?
P4 F1 1.577(4) 6_566 ?
P4 F1 1.577(4) . ?
P4 F2 1.569(4) 12_664 ?
P4 F2 1.569(4) . ?
P4 F2 1.569(4) 6_566 ?
P3 F3 1.575(4) . ?
P3 F3 1.575(4) 12_675 ?
P3 F3 1.575(4) 6_467 ?
P3 F4 1.583(4) . ?
P3 F4 1.583(4) 6_467 ?
P3 F4 1.583(4) 12_675 ?

loop_
_geom_torsion_atom_site_label_1
_geom_torsion_atom_site_label_2
_geom_torsion_atom_site_label_3
_geom_torsion_atom_site_label_4
_geom_torsion
_geom_torsion_site_symmetry_1
_geom_torsion_site_symmetry_2
_geom_torsion_site_symmetry_3
_geom_torsion_site_symmetry_4
_geom_torsion_publ_flag
Cu1 N1 C15 P1 -46.1(3) . . . . ?
Cu1 C1 C2 Cu2 -16.3(6) . . . 9 ?
Cu1 C1 C2 C3 134(2) . . . . ?
Cu4 P2 C29 C30 62.1(5) . . . . ?
Cu4 P2 C29 C34 -111.7(6) . . . . ?
Cu4 P2 C28 N2 43.6(4) . . . . ?
Cu4 P2 C35 C36 -161.6(4) . . . . ?
Cu4 P2 C35 C40 18.5(5) . . . . ?
Cu4 N3 C3 C2 -10.3(6) . . . . ?
Cu4 N3 C3 C4 169.2(4) . . . . ?
Cu4 N3 C7 C6 -170.1(5) . . . . ?
Cu4 C8 C9 Cu4 -179.4(5) . . . 5 ?
Cu4 C9 C10 N4 94.6(4) 5 . . . ?
Cu4 C9 C10 C11 -85.0(5) 5 . . . ?
Cu2 P1 C16 C17 84.3(4) . . . . ?
Cu2 P1 C16 C21 -93.3(4) . . . . ?
Cu2 P1 C15 N1 43.8(4) . . . . ?
Cu2 P1 C22 C27 -164.1(4) . . . . ?
Cu2 P1 C22 C23 17.6(5) . . . . ?
Cu2 N4 C14 C13 -171.4(5) . . . . ?
Cu2 N4 C10 C11 171.6(4) . . . . ?
Cu2 N4 C10 C9 -8.1(6) . . . . ?
Cu2 C1 C2 Cu2 -177.2(6) . . . 9 ?
Cu2 C1 C2 C3 -27(3) . . . . ?
Cu2 C1 C2 C3 150(3) 9 . . . ?
Cu3 C8 C9 Cu4 -18.1(7) . . . 5 ?
P1 C16 C17 C18 179.7(4) . . . . ?
P1 C16 C21 C20 178.9(4) . . . . ?
P1 C22 C27 C26 179.5(5) . . . . ?
P1 C22 C23 C24 -179.9(5) . . . . ?
P2 C29 C34 C33 171.7(7) . . . . ?
P2 C35 C36 C37 178.8(5) . . . . ?
P2 C35 C40 C39 -178.9(5) . . . . ?
N3 C3 C2 Cu2 96.9(4) . . . 9 ?
N3 C3 C2 C1 -51(3) . . . . ?
N3 C3 C4 C5 1.6(8) . . . . ?
C16 P1 C15 N1 176.4(4) . . . . ?
C16 P1 C22 C27 56.8(5) . . . . ?
C16 P1 C22 C23 -121.5(4) . . . . ?
C16 C17 C18 C19 1.8(9) . . . . ?
C16 C21 C20 C19 1.2(9) . . . . ?
C17 C16 C21 C20 1.2(8) . . . . ?
C17 C18 C19 C20 0.7(9) . . . . ?
C3 N3 C7 C6 1.4(8) . . . . ?
C15 P1 C16 C17 -34.5(5) . . . . ?
C15 P1 C16 C21 147.9(4) . . . . ?
C15 P1 C22 C27 -45.8(5) . . . . ?
C15 P1 C22 C23 135.9(4) . . . . ?
C15 N1 C15 P1 73.9(6) 9 . . . ?
C15 N1 C15 P1 -166.1(3) 5 . . . ?
C38 C39 C40 C35 -0.9(11) . . . . ?
C30 C29 C34 C33 -2.1(12) . . . . ?
C30 C31 C32 C33 2.3(13) . . . . ?
C29 P2 C28 N2 171.5(4) . . . . ?
C29 P2 C35 C36 65.2(5) . . . . ?
C29 P2 C35 C40 -114.7(4) . . . . ?
C29 C30 C31 C32 0.6(11) . . . . ?
C29 C34 C33 C32 5.1(16) . . . . ?
C22 P1 C16 C17 -143.4(4) . . . . ?
C22 P1 C16 C21 39.0(5) . . . . ?
C22 P1 C15 N1 -79.5(4) . . . . ?
C31 C30 C29 P2 -174.6(5) . . . . ?
C31 C30 C29 C34 -0.6(10) . . . . ?
C31 C32 C33 C34 -5.0(16) . . . . ?
C2 C3 C4 C5 -178.9(5) . . . . ?
C25 C24 C23 C22 -1.7(11) . . . . ?
C25 C26 C27 C22 2.7(10) . . . . ?
C39 C38 C37 C36 -0.6(13) . . . . ?
C28 P2 C29 C30 -58.4(5) . . . . ?
C28 P2 C29 C34 127.9(6) . . . . ?
C28 P2 C35 C36 -39.0(5) . . . . ?
C28 P2 C35 C40 141.1(4) . . . . ?
C28 N2 C28 P2 78.8(6) 5 . . . ?
C28 N2 C28 P2 -161.5(3) 9 . . . ?
C14 N4 C10 C11 -2.3(7) . . . . ?
C14 N4 C10 C9 178.0(4) . . . . ?
C14 C13 C12 C11 -0.6(10) . . . . ?
C10 N4 C14 C13 2.5(8) . . . . ?
C10 C11 C12 C13 0.7(9) . . . . ?
C27 C26 C25 C24 -2.6(12) . . . . ?
C27 C22 C23 C24 1.7(9) . . . . ?
C12 C11 C10 N4 0.8(8) . . . . ?
C12 C11 C10 C9 -179.5(5) . . . . ?
C12 C13 C14 N4 -1.1(10) . . . . ?
C6 C5 C4 C3 -0.5(9) . . . . ?
C35 P2 C29 C30 -168.8(5) . . . . ?
C35 P2 C29 C34 17.4(6) . . . . ?
C35 P2 C28 N2 -81.3(4) . . . . ?
C35 C36 C37 C38 0.9(11) . . . . ?
C36 C35 C40 C39 1.2(9) . . . . ?
C18 C19 C20 C21 -2.1(9) . . . . ?
C40 C35 C36 C37 -1.3(9) . . . . ?
C5 C6 C7 N3 -0.3(10) . . . . ?
C21 C16 C17 C18 -2.6(8) . . . . ?
C37 C38 C39 C40 0.5(13) . . . . ?
C4 C3 C2 Cu2 -82.6(5) . . . 9 ?
C4 C3 C2 C1 129(2) . . . . ?
C7 N3 C3 C2 178.5(5) . . . . ?
C7 N3 C3 C4 -2.0(7) . . . . ?
C7 C6 C5 C4 -0.1(10) . . . . ?
C23 C24 C25 C26 2.1(12) . . . . ?
C23 C22 C27 C26 -2.2(9) . . . . ?

loop_
_platon_squeeze_void_nr
_platon_squeeze_void_average_x
_platon_squeeze_void_average_y
_platon_squeeze_void_average_z
_platon_squeeze_void_volume
_platon_squeeze_void_count_electrons
_platon_squeeze_void_content
1 0.050 0.050 0.050 482 56 ' '
2 -0.050 0.550 0.450 483 56 ' '
3 0.450 -0.050 0.550 483 56 ' '
4 0.550 0.450 0.950 483 56 ' '
